data_4324509
loop_
_publ_author_name
'Abhishek Dutta Chowdhury'
'Amit Das'
'Irshad K'
'Shaikh M. Mobin'
'Goutam Kumar Lahiri'

_publ_section_title
;
 Isomeric Complexes of [RuII(trpy)(L)Cl] (trpy = 2,2':6',2''-Terpyridine
 and HL = Quinaldic Acid): Preference of Isomeric Structural Form in
 Catalytic Chemoselective Epoxidation Process
;
_journal_name_full 'Inorganic Chemistry'
_journal_page_first 1775
_journal_page_last 1785
_journal_paper_doi 10.1021/ic102195w
_journal_volume 50
_journal_year 2011
_chemical_formula_sum 'C27 H22 Cl5 N4 O2.5 Ru'
_chemical_formula_weight 720.81
_chemical_name_systematic
;
 ?
;
_space_group_IT_number 14
_symmetry_cell_setting monoclinic
_symmetry_space_group_name_Hall '-P 2ybc'
_symmetry_space_group_name_H-M 'P 1 21/c 1'
_atom_sites_solution_hydrogens geom
_atom_sites_solution_primary direct
_atom_sites_solution_secondary difmap
_audit_creation_method SHELXL-97
_cell_angle_alpha 90.00
_cell_angle_beta 104.180(7)
_cell_angle_gamma 90.00
_cell_formula_units_Z 4
_cell_length_a 8.4741(5)
_cell_length_b 30.782(2)
_cell_length_c 11.1688(9)
_cell_measurement_reflns_used 3620
_cell_measurement_temperature 150(2)
_cell_measurement_theta_max 32.8350
_cell_measurement_theta_min 3.2471
_cell_volume 2824.6(3)
_computing_cell_refinement 'CrysAlis RED, Oxford Diffraction Ltd.,'
_computing_data_collection 'CrysAlis CCD, Oxford Diffraction Ltd.,'
_computing_data_reduction 'CrysAlis RED, Oxford Diffraction Ltd.,'
_computing_molecular_graphics Ortep3
_computing_publication_material Shelx97
_computing_structure_refinement 'SHELXL-97 (Sheldrick, 1997)'
_computing_structure_solution 'SHELXS-97 (Sheldrick, 1997)'
_diffrn_ambient_temperature 150(2)
_diffrn_detector_area_resol_mean 15.9948
_diffrn_measured_fraction_theta_full 0.998
_diffrn_measured_fraction_theta_max 0.998
_diffrn_measurement_device_type 'OXFORD DIFFRACTION XCALIBUR-S'
_diffrn_measurement_method \w/q-scan
_diffrn_radiation_monochromator graphite
_diffrn_radiation_source 'Enhance (Mo) X-ray Source'
_diffrn_radiation_type MoK\a
_diffrn_radiation_wavelength 0.71073
_diffrn_reflns_av_R_equivalents 0.1148
_diffrn_reflns_av_sigmaI/netI 0.1717
_diffrn_reflns_limit_h_max 10
_diffrn_reflns_limit_h_min -10
_diffrn_reflns_limit_k_max 36
_diffrn_reflns_limit_k_min -36
_diffrn_reflns_limit_l_max 13
_diffrn_reflns_limit_l_min -12
_diffrn_reflns_number 21267
_diffrn_reflns_theta_full 25.00
_diffrn_reflns_theta_max 25.00
_diffrn_reflns_theta_min 3.25
_exptl_absorpt_coefficient_mu 1.064
_exptl_absorpt_correction_T_max 0.7919
_exptl_absorpt_correction_T_min 0.7203
_exptl_absorpt_correction_type multi-scan
_exptl_absorpt_process_details
;
CrysAlis RED, Oxford Diffraction Ltd.,
Version 1.171.32.15 (release 10-01-2008 CrysAlis171 .NET)
(compiled Jan 10 2008,16:37:18)
empirical absorption correction using spherical harmonics,
 implemented in SCALE3 ABSPACK scaling algorithm.
;
_exptl_crystal_colour orange
_exptl_crystal_density_diffrn 1.695
_exptl_crystal_description block
_exptl_crystal_F_000 1444
_exptl_crystal_size_max 0.33
_exptl_crystal_size_mid 0.28
_exptl_crystal_size_min 0.23
_refine_diff_density_max 1.602
_refine_diff_density_min -0.992
_refine_diff_density_rms 0.119
_refine_ls_extinction_method none
_refine_ls_goodness_of_fit_ref 0.912
_refine_ls_hydrogen_treatment riding
_refine_ls_matrix_type full
_refine_ls_number_parameters 365
_refine_ls_number_reflns 4961
_refine_ls_number_restraints 0
_refine_ls_restrained_S_all 0.912
_refine_ls_R_factor_all 0.1272
_refine_ls_R_factor_gt 0.0613
_refine_ls_shift/su_max 0.000
_refine_ls_shift/su_mean 0.000
_refine_ls_structure_factor_coef Fsqd
_refine_ls_weighting_details 'calc w=1/[\s^2^(Fo^2^)+(0.0648P)^2^+0.0000P] where P=(Fo^2^+2Fc^2^)/3'
_refine_ls_weighting_scheme calc
_refine_ls_wR_factor_gt 0.1434
_refine_ls_wR_factor_ref 0.1556
_reflns_number_gt 2450
_reflns_number_total 4961
_reflns_threshold_expression >2sigma(I)
_cod_data_source_file ic102195w_si_002.cif
_cod_data_source_block 1
_cod_original_cell_volume 2824.6(4)
_cod_original_sg_symbol_H-M 'P 21/c'
_cod_original_formula_sum 'C27 H22 Cl5 N4 O2.50 Ru'
_cod_database_code 4324509

loop_
_symmetry_equiv_pos_as_xyz
'x, y, z'
'-x, y+1/2, -z+1/2'
'-x, -y, -z'
'x, -y-1/2, z-1/2'

loop_
_atom_site_label
_atom_site_type_symbol
_atom_site_fract_x
_atom_site_fract_y
_atom_site_fract_z
_atom_site_U_iso_or_equiv
_atom_site_adp_type
_atom_site_occupancy
_atom_site_symmetry_multiplicity
_atom_site_calc_flag
_atom_site_refinement_flags
Ru1 Ru 0.68832(7) 0.10803(2) 0.49228(7) 0.0279(2) Uani 1 1 d .
Cl1 Cl 0.5232(2) 0.15610(7) 0.3425(2) 0.0355(6) Uani 1 1 d .
O1 O 0.8174(6) 0.0631(2) 0.6151(6) 0.0346(15) Uani 1 1 d .
O2 O 0.9312(9) 0.0501(3) 0.8124(7) 0.081(3) Uani 1 1 d .
N1 N 0.7876(7) 0.1471(2) 0.6508(7) 0.0309(18) Uani 1 1 d .
N2 N 0.4768(7) 0.0861(2) 0.5344(6) 0.0297(17) Uani 1 1 d .
N3 N 0.6207(7) 0.0642(2) 0.3659(6) 0.0272(17) Uani 1 1 d .
N4 N 0.8731(7) 0.1129(2) 0.4041(6) 0.0311(18) Uani 1 1 d .
C1 C 0.8680(10) 0.0750(3) 0.7229(11) 0.042(3) Uani 1 1 d .
C2 C 0.8582(9) 0.1226(3) 0.7488(9) 0.040(3) Uani 1 1 d .
C3 C 0.9281(10) 0.1398(4) 0.8646(9) 0.045(3) Uani 1 1 d .
H3 H 0.9770 0.1210 0.9306 0.054 Uiso 1 1 calc R
C4 C 0.9272(11) 0.1826(4) 0.8840(10) 0.060(3) Uani 1 1 d .
H4 H 0.9729 0.1941 0.9640 0.072 Uiso 1 1 calc R
C5 C 0.8582(10) 0.2106(3) 0.7855(9) 0.043(3) Uani 1 1 d .
C6 C 0.8576(11) 0.2559(4) 0.7951(10) 0.054(3) Uani 1 1 d .
H6 H 0.9049 0.2690 0.8726 0.065 Uiso 1 1 calc R
C7 C 0.7934(12) 0.2813(4) 0.6997(10) 0.054(3) Uani 1 1 d .
H7 H 0.7954 0.3119 0.7094 0.065 Uiso 1 1 calc R
C8 C 0.7234(11) 0.2629(3) 0.5859(10) 0.050(3) Uani 1 1 d .
H8 H 0.6769 0.2811 0.5177 0.060 Uiso 1 1 calc R
C9 C 0.7206(11) 0.2194(4) 0.5712(9) 0.049(3) Uani 1 1 d .
H9 H 0.6707 0.2074 0.4928 0.059 Uiso 1 1 calc R
C10 C 0.7890(9) 0.1920(3) 0.6680(8) 0.036(2) Uani 1 1 d .
C11 C 0.4158(9) 0.0994(3) 0.6296(8) 0.036(2) Uani 1 1 d .
H11 H 0.4718 0.1209 0.6849 0.044 Uiso 1 1 calc R
C12 C 0.2711(9) 0.0817(3) 0.6474(9) 0.038(2) Uani 1 1 d .
H12 H 0.2266 0.0919 0.7124 0.045 Uiso 1 1 calc R
C13 C 0.1945(10) 0.0495(3) 0.5697(8) 0.037(2) Uani 1 1 d .
H13 H 0.0965 0.0370 0.5805 0.044 Uiso 1 1 calc R
C14 C 0.2610(9) 0.0356(3) 0.4759(8) 0.031(2) Uani 1 1 d .
H14 H 0.2099 0.0129 0.4228 0.037 Uiso 1 1 calc R
C15 C 0.4016(9) 0.0544(3) 0.4583(7) 0.0242(19) Uani 1 1 d .
C16 C 0.4807(8) 0.0417(3) 0.3606(8) 0.028(2) Uani 1 1 d .
C17 C 0.4291(9) 0.0113(3) 0.2694(8) 0.033(2) Uani 1 1 d .
H17 H 0.3302 -0.0041 0.2633 0.039 Uiso 1 1 calc R
C18 C 0.5228(10) 0.0034(3) 0.1873(8) 0.040(2) Uani 1 1 d .
H18 H 0.4885 -0.0182 0.1256 0.048 Uiso 1 1 calc R
C19 C 0.6662(10) 0.0260(3) 0.1913(8) 0.038(2) Uani 1 1 d .
H19 H 0.7292 0.0206 0.1332 0.045 Uiso 1 1 calc R
C20 C 0.7133(9) 0.0569(3) 0.2842(8) 0.029(2) Uani 1 1 d .
C21 C 0.8566(10) 0.0857(3) 0.3038(8) 0.035(2) Uani 1 1 d .
C22 C 0.9679(10) 0.0847(3) 0.2308(8) 0.043(3) Uani 1 1 d .
H22 H 0.9566 0.0650 0.1636 0.052 Uiso 1 1 calc R
C23 C 1.0974(9) 0.1142(3) 0.2614(9) 0.041(2) Uani 1 1 d .
H23 H 1.1739 0.1153 0.2119 0.049 Uiso 1 1 calc R
C24 C 1.1166(10) 0.1409(3) 0.3591(10) 0.042(3) Uani 1 1 d .
H24 H 1.2068 0.1602 0.3791 0.050 Uiso 1 1 calc R
C25 C 1.0019(9) 0.1402(3) 0.4315(8) 0.034(2) Uani 1 1 d .
H25 H 1.0153 0.1591 0.5004 0.041 Uiso 1 1 calc R
C111 C 0.3700(18) 0.2410(5) 0.7205(14) 0.132(7) Uani 1 1 d .
H11A H 0.4860 0.2344 0.7264 0.158 Uiso 1 1 calc R
H11B H 0.3647 0.2659 0.7754 0.158 Uiso 1 1 calc R
C222 C 0.4359(12) 0.3761(4) 0.5325(10) 0.066(3) Uani 1 1 d .
H22A H 0.3834 0.3479 0.5052 0.080 Uiso 1 1 calc R
H22B H 0.4721 0.3755 0.6238 0.080 Uiso 1 1 calc R
Cl11 Cl 0.2708(5) 0.25486(18) 0.5647(4) 0.145(2) Uani 1 1 d .
Cl22 Cl 0.2812(6) 0.19830(16) 0.7652(4) 0.1401(17) Uani 1 1 d .
Cl33 Cl 0.6089(3) 0.38189(11) 0.4715(3) 0.0704(9) Uani 1 1 d .
Cl44 Cl 0.2966(3) 0.41599(11) 0.4901(3) 0.0726(9) Uani 1 1 d .
O101 O 0.913(3) 0.0104(8) 0.024(2) 0.106(7) Uani 0.50 1 d P
H111 H 0.936(17) -0.015(4) -0.057(10) 0.09(4) Uiso 1 1 d .

loop_
_atom_site_aniso_label
_atom_site_aniso_U_11
_atom_site_aniso_U_22
_atom_site_aniso_U_33
_atom_site_aniso_U_23
_atom_site_aniso_U_13
_atom_site_aniso_U_12
Ru1 0.0211(3) 0.0232(4) 0.0388(4) 0.0023(4) 0.0061(3) -0.0013(3)
Cl1 0.0281(11) 0.0288(14) 0.0465(14) 0.0072(11) 0.0031(9) 0.0003(9)
O1 0.026(3) 0.029(4) 0.044(4) 0.012(3) 0.000(3) 0.003(3)
O2 0.085(5) 0.048(5) 0.079(6) 0.020(5) -0.036(4) -0.012(4)
N1 0.021(3) 0.027(5) 0.043(5) 0.003(4) 0.005(3) -0.005(3)
N2 0.026(4) 0.031(5) 0.030(4) 0.005(4) 0.002(3) 0.000(3)
N3 0.024(4) 0.018(4) 0.038(4) 0.002(3) 0.006(3) 0.004(3)
N4 0.019(3) 0.032(5) 0.045(5) 0.015(4) 0.013(3) 0.005(3)
C1 0.020(5) 0.033(6) 0.067(8) 0.013(6) 0.000(5) -0.004(4)
C2 0.021(4) 0.045(7) 0.048(7) 0.001(5) -0.003(4) -0.008(4)
C3 0.041(5) 0.058(8) 0.033(6) 0.008(6) 0.003(4) -0.001(5)
C4 0.059(7) 0.060(9) 0.054(7) -0.015(7) 0.000(5) -0.003(6)
C5 0.037(5) 0.041(7) 0.049(7) -0.001(6) 0.005(5) 0.001(5)
C6 0.044(6) 0.053(8) 0.062(8) -0.028(6) 0.006(5) -0.005(5)
C7 0.062(7) 0.037(7) 0.064(8) -0.014(6) 0.018(6) -0.001(5)
C8 0.064(7) 0.022(6) 0.061(8) -0.004(5) 0.007(5) 0.000(5)
C9 0.052(6) 0.048(8) 0.049(7) 0.004(6) 0.017(5) 0.001(5)
C10 0.032(5) 0.037(7) 0.040(6) -0.001(5) 0.010(4) 0.000(4)
C11 0.031(5) 0.031(6) 0.045(6) 0.000(5) 0.005(4) -0.001(4)
C12 0.027(5) 0.039(6) 0.050(6) 0.012(5) 0.014(4) 0.005(4)
C13 0.033(5) 0.031(6) 0.048(6) 0.012(5) 0.014(4) 0.002(4)
C14 0.024(4) 0.020(5) 0.046(6) -0.002(4) 0.003(4) -0.002(4)
C15 0.026(4) 0.014(5) 0.030(5) 0.001(4) 0.003(4) 0.005(4)
C16 0.013(4) 0.029(6) 0.039(5) 0.006(4) -0.001(4) 0.004(3)
C17 0.031(5) 0.030(6) 0.035(6) 0.004(5) 0.003(4) -0.010(4)
C18 0.053(6) 0.026(6) 0.035(6) -0.004(5) -0.002(5) -0.011(4)
C19 0.045(5) 0.029(6) 0.041(6) 0.002(5) 0.012(4) -0.002(4)
C20 0.018(4) 0.031(6) 0.038(5) 0.005(5) 0.007(4) 0.006(4)
C21 0.030(5) 0.034(6) 0.040(6) 0.013(5) 0.006(4) 0.012(4)
C22 0.042(6) 0.055(7) 0.036(6) 0.021(5) 0.019(4) 0.010(5)
C23 0.024(4) 0.057(8) 0.046(6) 0.020(6) 0.016(4) 0.007(5)
C24 0.022(5) 0.033(6) 0.070(7) 0.011(6) 0.013(5) -0.001(4)
C25 0.027(5) 0.024(5) 0.050(6) 0.003(5) 0.008(4) -0.002(4)
C111 0.132(13) 0.106(14) 0.138(14) 0.006(11) -0.004(11) -0.082(11)
C222 0.077(8) 0.077(10) 0.048(7) 0.023(6) 0.023(6) 0.011(6)
Cl11 0.116(3) 0.173(5) 0.120(4) 0.050(3) -0.022(3) 0.019(3)
Cl22 0.204(5) 0.101(4) 0.140(4) 0.002(3) 0.088(3) -0.019(3)
Cl33 0.0611(16) 0.086(3) 0.0610(19) 0.0051(17) 0.0100(13) 0.0091(16)
Cl44 0.0633(17) 0.079(2) 0.079(2) 0.0041(18) 0.0246(15) -0.0080(16)
O101 0.085(13) 0.15(2) 0.093(15) 0.048(14) 0.046(10) 0.048(12)

loop_
_atom_type_symbol
_atom_type_description
_atom_type_scat_dispersion_real
_atom_type_scat_dispersion_imag
_atom_type_scat_source
C C 0.0033 0.0016 'International Tables Vol C Tables 4.2.6.8 and 6.1.1.4'
H H 0.0000 0.0000 'International Tables Vol C Tables 4.2.6.8 and 6.1.1.4'
N N 0.0061 0.0033 'International Tables Vol C Tables 4.2.6.8 and 6.1.1.4'
O O 0.0106 0.0060 'International Tables Vol C Tables 4.2.6.8 and 6.1.1.4'
Cl Cl 0.1484 0.1585 'International Tables Vol C Tables 4.2.6.8 and 6.1.1.4'
Ru Ru -1.2594 0.8363 'International Tables Vol C Tables 4.2.6.8 and 6.1.1.4'

loop_
_geom_angle_atom_site_label_1
_geom_angle_atom_site_label_2
_geom_angle_atom_site_label_3
_geom_angle
_geom_angle_site_symmetry_1
N3 Ru1 N4 79.9(3) .
N3 Ru1 O1 91.8(3) .
N4 Ru1 O1 91.5(2) .
N3 Ru1 N2 79.7(3) .
N4 Ru1 N2 159.6(3) .
O1 Ru1 N2 88.7(2) .
N3 Ru1 N1 169.7(3) .
N4 Ru1 N1 99.5(3) .
O1 Ru1 N1 77.9(3) .
N2 Ru1 N1 100.5(3) .
N3 Ru1 Cl1 84.45(19) .
N4 Ru1 Cl1 90.20(19) .
O1 Ru1 Cl1 175.59(18) .
N2 Ru1 Cl1 88.27(18) .
N1 Ru1 Cl1 105.9(2) .
C1 O1 Ru1 116.8(6) .
C2 N1 C10 117.2(7) .
C2 N1 Ru1 111.4(6) .
C10 N1 Ru1 131.3(6) .
C15 N2 C11 120.1(7) .
C15 N2 Ru1 113.2(6) .
C11 N2 Ru1 126.7(6) .
C20 N3 C16 121.7(7) .
C20 N3 Ru1 119.2(5) .
C16 N3 Ru1 119.1(6) .
C25 N4 C21 118.5(7) .
C25 N4 Ru1 127.4(6) .
C21 N4 Ru1 114.1(5) .
O1 C1 O2 124.8(10) .
O1 C1 C2 117.2(9) .
O2 C1 C2 118.0(10) .
N1 C2 C3 123.2(9) .
N1 C2 C1 115.2(9) .
C3 C2 C1 121.4(9) .
C4 C3 C2 120.6(10) .
C4 C3 H3 119.7 .
C2 C3 H3 119.7 .
C3 C4 C5 119.7(10) .
C3 C4 H4 120.2 .
C5 C4 H4 120.2 .
C6 C5 C4 124.0(10) .
C6 C5 C10 117.6(9) .
C4 C5 C10 118.3(10) .
C7 C6 C5 122.3(10) .
C7 C6 H6 118.9 .
C5 C6 H6 118.9 .
C6 C7 C8 119.8(11) .
C6 C7 H7 120.1 .
C8 C7 H7 120.1 .
C9 C8 C7 120.5(10) .
C9 C8 H8 119.8 .
C7 C8 H8 119.8 .
C8 C9 C10 121.3(10) .
C8 C9 H9 119.4 .
C10 C9 H9 119.4 .
C9 C10 N1 120.6(9) .
C9 C10 C5 118.5(10) .
N1 C10 C5 120.9(9) .
N2 C11 C12 120.7(8) .
N2 C11 H11 119.7 .
C12 C11 H11 119.7 .
C13 C12 C11 119.1(9) .
C13 C12 H12 120.4 .
C11 C12 H12 120.4 .
C12 C13 C14 119.3(8) .
C12 C13 H13 120.4 .
C14 C13 H13 120.4 .
C13 C14 C15 120.5(8) .
C13 C14 H14 119.7 .
C15 C14 H14 119.7 .
N2 C15 C14 120.3(8) .
N2 C15 C16 115.5(7) .
C14 C15 C16 124.2(8) .
N3 C16 C17 119.7(8) .
N3 C16 C15 112.5(7) .
C17 C16 C15 127.8(7) .
C18 C17 C16 118.9(8) .
C18 C17 H17 120.5 .
C16 C17 H17 120.5 .
C17 C18 C19 122.3(9) .
C17 C18 H18 118.9 .
C19 C18 H18 118.9 .
C18 C19 C20 117.0(8) .
C18 C19 H19 121.5 .
C20 C19 H19 121.5 .
N3 C20 C19 120.4(7) .
N3 C20 C21 113.0(8) .
C19 C20 C21 126.6(8) .
N4 C21 C22 122.8(8) .
N4 C21 C20 113.7(7) .
C22 C21 C20 123.5(9) .
C21 C22 C23 116.5(10) .
C21 C22 H22 121.8 .
C23 C22 H22 121.8 .
C24 C23 C22 121.8(8) .
C24 C23 H23 119.1 .
C22 C23 H23 119.1 .
C23 C24 C25 119.5(8) .
C23 C24 H24 120.2 .
C25 C24 H24 120.2 .
N4 C25 C24 120.9(9) .
N4 C25 H25 119.6 .
C24 C25 H25 119.6 .
Cl22 C111 Cl11 110.1(7) .
Cl22 C111 H11A 109.6 .
Cl11 C111 H11A 109.6 .
Cl22 C111 H11B 109.6 .
Cl11 C111 H11B 109.6 .
H11A C111 H11B 108.2 .
Cl44 C222 Cl33 114.0(6) .
Cl44 C222 H22A 108.7 .
Cl33 C222 H22A 108.7 .
Cl44 C222 H22B 108.7 .
Cl33 C222 H22B 108.7 .
H22A C222 H22B 107.6 .
O101 O101 H111 44(6) 3_755

loop_
_geom_bond_atom_site_label_1
_geom_bond_atom_site_label_2
_geom_bond_distance
_geom_bond_site_symmetry_2
Ru1 N3 1.934(7) .
Ru1 N4 2.049(6) .
Ru1 O1 2.064(6) .
Ru1 N2 2.074(7) .
Ru1 N1 2.136(7) .
Ru1 Cl1 2.408(2) .
O1 C1 1.231(11) .
O2 C1 1.268(11) .
N1 C2 1.343(11) .
N1 C10 1.395(11) .
N2 C15 1.349(10) .
N2 C11 1.354(10) .
N3 C20 1.360(10) .
N3 C16 1.363(9) .
N4 C25 1.352(10) .
N4 C21 1.379(11) .
C1 C2 1.501(13) .
C2 C3 1.388(12) .
C3 C4 1.335(14) .
C3 H3 0.9500 .
C4 C5 1.407(14) .
C4 H4 0.9500 .
C5 C6 1.399(14) .
C5 C10 1.421(12) .
C6 C7 1.324(14) .
C6 H6 0.9500 .
C7 C8 1.385(13) .
C7 H7 0.9500 .
C8 C9 1.349(13) .
C8 H8 0.9500 .
C9 C10 1.381(12) .
C9 H9 0.9500 .
C11 C12 1.400(11) .
C11 H11 0.9500 .
C12 C13 1.371(12) .
C12 H12 0.9500 .
C13 C14 1.373(12) .
C13 H13 0.9500 .
C14 C15 1.380(10) .
C14 H14 0.9500 .
C15 C16 1.467(11) .
C16 C17 1.374(11) .
C17 C18 1.374(12) .
C17 H17 0.9500 .
C18 C19 1.391(11) .
C18 H18 0.9500 .
C19 C20 1.392(12) .
C19 H19 0.9500 .
C20 C21 1.475(11) .
C21 C22 1.390(12) .
C22 C23 1.401(13) .
C22 H22 0.9500 .
C23 C24 1.345(13) .
C23 H23 0.9500 .
C24 C25 1.408(12) .
C24 H24 0.9500 .
C25 H25 0.9500 .
C111 Cl22 1.652(13) .
C111 Cl11 1.788(15) .
C111 H11A 0.9900 .
C111 H11B 0.9900 .
C222 Cl44 1.687(11) .
C222 Cl33 1.771(10) .
C222 H22A 0.9900 .
C222 H22B 0.9900 .
O101 O101 1.80(3) 3_755
O101 H111 1.24(13) .

loop_
_geom_torsion_atom_site_label_1
_geom_torsion_atom_site_label_2
_geom_torsion_atom_site_label_3
_geom_torsion_atom_site_label_4
_geom_torsion
N3 Ru1 O1 C1 -169.5(6)
N4 Ru1 O1 C1 110.5(6)
N2 Ru1 O1 C1 -89.9(6)
N1 Ru1 O1 C1 11.1(6)
Cl1 Ru1 O1 C1 -137(2)
N3 Ru1 N1 C2 -12.4(18)
N4 Ru1 N1 C2 -98.3(6)
O1 Ru1 N1 C2 -8.8(5)
N2 Ru1 N1 C2 77.6(6)
Cl1 Ru1 N1 C2 168.8(5)
N3 Ru1 N1 C10 168.4(13)
N4 Ru1 N1 C10 82.4(7)
O1 Ru1 N1 C10 171.9(7)
N2 Ru1 N1 C10 -101.7(7)
Cl1 Ru1 N1 C10 -10.5(7)
N3 Ru1 N2 C15 0.0(5)
N4 Ru1 N2 C15 -1.2(11)
O1 Ru1 N2 C15 -92.0(6)
N1 Ru1 N2 C15 -169.5(5)
Cl1 Ru1 N2 C15 84.7(5)
N3 Ru1 N2 C11 177.5(7)
N4 Ru1 N2 C11 176.2(7)
O1 Ru1 N2 C11 85.4(7)
N1 Ru1 N2 C11 8.0(7)
Cl1 Ru1 N2 C11 -97.9(7)
N4 Ru1 N3 C20 -0.2(6)
O1 Ru1 N3 C20 -91.4(6)
N2 Ru1 N3 C20 -179.7(6)
N1 Ru1 N3 C20 -87.9(16)
Cl1 Ru1 N3 C20 91.0(6)
N4 Ru1 N3 C16 -179.8(6)
O1 Ru1 N3 C16 89.0(6)
N2 Ru1 N3 C16 0.7(6)
N1 Ru1 N3 C16 92.5(15)
Cl1 Ru1 N3 C16 -88.6(6)
N3 Ru1 N4 C25 179.6(7)
O1 Ru1 N4 C25 -88.8(7)
N2 Ru1 N4 C25 -179.2(7)
N1 Ru1 N4 C25 -10.9(7)
Cl1 Ru1 N4 C25 95.3(7)
N3 Ru1 N4 C21 1.8(6)
O1 Ru1 N4 C21 93.4(6)
N2 Ru1 N4 C21 3.0(11)
N1 Ru1 N4 C21 171.3(6)
Cl1 Ru1 N4 C21 -82.5(6)
Ru1 O1 C1 O2 170.8(7)
Ru1 O1 C1 C2 -11.1(10)
C10 N1 C2 C3 1.3(12)
Ru1 N1 C2 C3 -178.1(7)
C10 N1 C2 C1 -174.4(7)
Ru1 N1 C2 C1 6.3(9)
O1 C1 C2 N1 2.8(11)
O2 C1 C2 N1 -179.0(8)
O1 C1 C2 C3 -172.9(8)
O2 C1 C2 C3 5.3(13)
N1 C2 C3 C4 0.4(14)
C1 C2 C3 C4 175.8(9)
C2 C3 C4 C5 -1.5(15)
C3 C4 C5 C6 -177.1(10)
C3 C4 C5 C10 1.0(15)
C4 C5 C6 C7 179.0(10)
C10 C5 C6 C7 0.9(15)
C5 C6 C7 C8 0.2(16)
C6 C7 C8 C9 -0.3(15)
C7 C8 C9 C10 -0.9(15)
C8 C9 C10 N1 -178.9(8)
C8 C9 C10 C5 2.1(14)
C2 N1 C10 C9 179.2(8)
Ru1 N1 C10 C9 -1.6(12)
C2 N1 C10 C5 -1.8(11)
Ru1 N1 C10 C5 177.4(6)
C6 C5 C10 C9 -2.0(13)
C4 C5 C10 C9 179.7(9)
C6 C5 C10 N1 178.9(8)
C4 C5 C10 N1 0.7(13)
C15 N2 C11 C12 -2.6(12)
Ru1 N2 C11 C12 -179.9(6)
N2 C11 C12 C13 2.3(13)
C11 C12 C13 C14 -0.4(13)
C12 C13 C14 C15 -1.3(13)
C11 N2 C15 C14 0.9(11)
Ru1 N2 C15 C14 178.5(6)
C11 N2 C15 C16 -178.3(7)
Ru1 N2 C15 C16 -0.7(8)
C13 C14 C15 N2 1.1(12)
C13 C14 C15 C16 -179.8(8)
C20 N3 C16 C17 -1.2(12)
Ru1 N3 C16 C17 178.4(6)
C20 N3 C16 C15 179.2(7)
Ru1 N3 C16 C15 -1.2(9)
N2 C15 C16 N3 1.2(10)
C14 C15 C16 N3 -178.0(7)
N2 C15 C16 C17 -178.3(8)
C14 C15 C16 C17 2.5(13)
N3 C16 C17 C18 1.8(12)
C15 C16 C17 C18 -178.7(8)
C16 C17 C18 C19 -1.7(13)
C17 C18 C19 C20 0.9(13)
C16 N3 C20 C19 0.5(12)
Ru1 N3 C20 C19 -179.1(6)
C16 N3 C20 C21 178.2(7)
Ru1 N3 C20 C21 -1.4(9)
C18 C19 C20 N3 -0.3(12)
C18 C19 C20 C21 -177.7(8)
C25 N4 C21 C22 0.9(12)
Ru1 N4 C21 C22 179.0(6)
C25 N4 C21 C20 179.0(7)
Ru1 N4 C21 C20 -3.0(9)
N3 C20 C21 N4 2.8(10)
C19 C20 C21 N4 -179.6(8)
N3 C20 C21 C22 -179.1(8)
C19 C20 C21 C22 -1.5(14)
N4 C21 C22 C23 -2.2(12)
C20 C21 C22 C23 179.9(8)
C21 C22 C23 C24 2.4(13)
C22 C23 C24 C25 -1.4(14)
C21 N4 C25 C24 0.2(12)
Ru1 N4 C25 C24 -177.5(6)
C23 C24 C25 N4 0.1(13)
